data_7204059
loop_
_publ_author_name
'Jigami, Tetsuya'
'Kodani, Mie'
'Murakami, Satoshi'
'Takimiya, Kazuo'
'Aso, Yoshio'
'Otsubo, Tetsuo'

_publ_section_title
;
 Synthesis and properties of novel heterocycle-fused TTF-type electron
 donors: bis(propylenethio)tetrathiafulvalene (BPT-TTF),
 bis(propyleneseleno)tetrathiafulvalene (BPS-TTF), and their
 tetraselenafulvalene analogues (BPT-TSF and BPS-TSF)
;
_journal_issue 4
_journal_name_full 'Journal of Materials Chemistry'
_journal_page_first 1026
_journal_paper_doi 10.1039/b009700o
_journal_volume 11
_journal_year 2001
_chemical_formula_sum 'C24 H24 As F6 S4 Se8'
_chemical_formula_weight 1261.29
_chemical_name_common (BPT-TSF)2AsF6
_space_group_IT_number 2
_symmetry_cell_setting triclinic
_symmetry_Int_Tables_number 2
_symmetry_space_group_name_Hall '-P 1'
_symmetry_space_group_name_H-M 'P -1'
_audit_creation_date 'Tue Aug  9 21:31:56 2000'
_audit_creation_method 'from TEXRAY.INF file'
_cell_angle_alpha 96.09(3)
_cell_angle_beta 100.43(5)
_cell_angle_gamma 87.10(5)
_cell_formula_units_Z 1
_cell_length_a 7.891(6)
_cell_length_b 16.406(5)
_cell_length_c 6.629(3)
_cell_measurement_reflns_used 16
_cell_measurement_temperature 296.2
_cell_measurement_theta_max 15.1
_cell_measurement_theta_min 14.9
_cell_volume 838.8(8)
_computing_cell_refinement 'Rigaku/AFC Diffractometer Control'
_computing_data_collection 'Rigaku/AFC Diffractometer Control'
_computing_data_reduction teXsan
_computing_publication_material teXsan
_computing_structure_refinement teXsan
_diffrn_ambient_temperature 296.2
_diffrn_measurement_device_type 'Rigaku AFC7R'
_diffrn_measurement_method \w-2\q
_diffrn_orient_matrix_UB_11 -0.02657
_diffrn_orient_matrix_UB_12 -0.05895
_diffrn_orient_matrix_UB_13 -0.04244
_diffrn_orient_matrix_UB_21 -0.00037
_diffrn_orient_matrix_UB_22 0.00886
_diffrn_orient_matrix_UB_23 -0.14702
_diffrn_orient_matrix_UB_31 0.12615
_diffrn_orient_matrix_UB_32 -0.01441
_diffrn_orient_matrix_UB_33 0.01849
_diffrn_radiation_detector 'scintillation counter'
_diffrn_radiation_monochromator graphite
_diffrn_radiation_source 'Rigaku rotating anode'
_diffrn_radiation_type 'Mo K\a'
_diffrn_radiation_wavelength 0.7107
_diffrn_reflns_av_R_equivalents 0.012
_diffrn_reflns_av_sigmaI/netI 0.029
_diffrn_reflns_limit_h_max 10
_diffrn_reflns_limit_h_min 0
_diffrn_reflns_limit_k_max 21
_diffrn_reflns_limit_k_min -21
_diffrn_reflns_limit_l_max 8
_diffrn_reflns_limit_l_min -8
_diffrn_reflns_number 4190
_diffrn_reflns_reduction_process 'Lp corrections applied'
_diffrn_reflns_theta_max 27.65
_diffrn_reflns_theta_min 2.63
_diffrn_standards_decay_% 0.27
_diffrn_standards_interval_count 150
_diffrn_standards_number 3
_exptl_absorpt_coefficient_mu 9.995
_exptl_absorpt_correction_T_max 1.000
_exptl_absorpt_correction_T_min 0.578
_exptl_absorpt_correction_type psi-scan
_exptl_absorpt_process_details '(North, Phillips & Mathews, 1968)'
_exptl_crystal_colour Black
_exptl_crystal_density_diffrn 2.497
_exptl_crystal_density_method 'not measured'
_exptl_crystal_description rod
_exptl_crystal_F_000 591.00
_exptl_crystal_size_max 0.510
_exptl_crystal_size_mid 0.100
_exptl_crystal_size_min 0.080
_refine_diff_density_max 0.75
_refine_diff_density_min -0.56
_refine_ls_extinction_coef 0.0027(5)
_refine_ls_extinction_method 'Zachariasen(1967) type 2 Gaussian isotropic'
_refine_ls_goodness_of_fit_ref 3.303
_refine_ls_matrix_type full
_refine_ls_number_constraints 2
_refine_ls_number_parameters 199
_refine_ls_number_reflns 2892
_refine_ls_number_restraints 0
_refine_ls_R_factor_all 0.0326
_refine_ls_R_factor_gt 0.0326
_refine_ls_shift/su_max 0.0200
_refine_ls_shift/su_mean 0.0030
_refine_ls_structure_factor_coef F
_refine_ls_weighting_details 'w = 1/[\s^2^(Fo) + 0.00001|Fo|^2^]'
_refine_ls_weighting_scheme calc
_refine_ls_wR_factor_gt 0.0340
_refine_ls_wR_factor_ref 0.0340
_reflns_number_gt 2892
_reflns_number_total 3906
_reflns_threshold_expression >2.0sigma(I)
_cod_data_source_file b009700o.txt
_cod_data_source_block (7)2AsF6
_cod_depositor_comments
;
The following automatic conversions were performed:
'_reflns_observed_expression' tag replaced with
'_reflns_threshold_expression' tag as specified in the replacement
file 'cod-tools/trunk/perl-scripts/inputs/replacement_tags.lst'.

'_atom_site_calc_flags' tag replaced with '_atom_site_calc_flag' 
tag as specified in the replacement file
'cod-tools/trunk/perl-scripts/inputs/replacement_tags.lst'.

'_atom_type_scat_imag'tag replaced with '_atom_type_scat_dispersion_imag' 
tag as specified in the replacement file
'cod-tools/trunk/perl-scripts/inputs/replacement_tags.lst'.

Automatic conversion script
Id: cif_correct_tags 3137 2015-03-23 15:08:43Z antanas 
;
_cod_database_code 7204059

loop_
_symmetry_equiv_pos_as_xyz
x,y,z
-x,-y,-z

loop_
_atom_site_label
_atom_site_type_symbol
_atom_site_fract_x
_atom_site_fract_y
_atom_site_fract_z
_atom_site_U_iso_or_equiv
_atom_site_adp_type
_atom_site_occupancy
_atom_site_calc_flag
_atom_site_refinement_flags
_atom_site_disorder_assembly
_atom_site_disorder_group
Se(1) Se -0.39783(8) -0.37110(4) -0.80743(9) 0.0412(2) Uani 1.00 d . . .
Se(3) Se -0.31575(8) -0.31346(4) -0.33187(9) 0.0427(2) Uani 1.00 d . . .
Se(10) Se -0.19766(9) -0.50669(4) -0.23045(9) 0.0458(2) Uani 1.00 d . . .
Se(12) Se -0.27227(9) -0.56531(4) -0.70566(9) 0.0442(2) Uani 1.00 d . . .
As(19) As 0.0000 0.0000 0.0000 0.0518(3) Uani 1.00 d S . .
S(6) S -0.4739(3) -0.1972(1) -0.9196(3) 0.0488(6) Uani 0.89 d P . .
S(15) S -0.0826(3) -0.6750(1) -0.1147(3) 0.0537(7) Uani 0.77 d P . .
F(20) F 0.1849(7) 0.0394(5) -0.0070(8) 0.165(3) Uani 1.00 d . . .
F(21) F 0.0790(6) -0.0270(3) 0.2401(6) 0.095(2) Uani 1.00 d . . .
F(22) F 0.0628(10) -0.0891(3) -0.1048(8) 0.166(3) Uani 1.00 d . . .
C(2) C -0.3190(7) -0.4005(3) -0.5388(8) 0.034(2) Uani 1.00 d . . .
C(4) C -0.3802(7) -0.2324(3) -0.5180(8) 0.037(2) Uani 1.00 d . . .
C(5) C -0.4158(7) -0.2580(3) -0.7187(9) 0.037(2) Uani 1.00 d . . .
C(7) C -0.4838(9) -0.0971(4) -0.7796(10) 0.053(2) Uani 1.00 d . . .
C(8) C -0.3452(9) -0.0864(4) -0.5875(10) 0.053(2) Uani 1.00 d . . .
C(9) C -0.3733(7) -0.1410(3) -0.4149(8) 0.059(2) Uani 1.28 d P . .
C(11) C -0.2722(7) -0.4778(3) -0.5001(8) 0.038(2) Uani 1.00 d . . .
C(13) C -0.1857(7) -0.6430(3) -0.5184(8) 0.038(2) Uani 1.00 d . . .
C(14) C -0.1556(7) -0.6177(3) -0.3176(9) 0.037(2) Uani 1.00 d . . .
C(16) C -0.039(1) -0.7681(4) -0.250(1) 0.090(3) Uani 1.00 d . . .
C(17) C -0.133(1) -0.7938(4) -0.440(1) 0.086(3) Uani 1.00 d . . .
C(18) C -0.1668(5) -0.7379(2) -0.6353(6) 0.043(1) Uani 1.62 d P . .

loop_
_atom_site_aniso_label
_atom_site_aniso_U_11
_atom_site_aniso_U_22
_atom_site_aniso_U_33
_atom_site_aniso_U_12
_atom_site_aniso_U_13
_atom_site_aniso_U_23
Se(1) 0.0580(4) 0.0359(3) 0.0282(3) -0.0005(3) 0.0046(3) 0.0020(3)
Se(3) 0.0603(4) 0.0378(3) 0.0280(3) -0.0001(3) 0.0040(3) 0.0018(3)
Se(10) 0.0691(5) 0.0378(4) 0.0286(3) 0.0018(3) 0.0043(3) 0.0040(3)
Se(12) 0.0654(5) 0.0376(4) 0.0287(3) 0.0021(3) 0.0073(3) 0.0029(3)
As(19) 0.0565(6) 0.0456(6) 0.0514(6) -0.0092(5) -0.0041(5) 0.0150(5)
S(6) 0.070(1) 0.040(1) 0.035(1) 0.0054(9) 0.0049(9) 0.0110(8)
S(15) 0.069(2) 0.047(1) 0.046(1) 0.010(1) 0.008(1) 0.014(1)
F(20) 0.106(4) 0.297(9) 0.104(4) -0.111(5) 0.000(4) 0.052(5)
F(21) 0.121(4) 0.098(4) 0.058(3) -0.008(3) -0.019(3) 0.034(3)
F(22) 0.299(9) 0.093(4) 0.088(4) 0.089(5) 0.015(5) 0.001(3)
C(2) 0.040(3) 0.037(3) 0.025(3) -0.001(3) 0.006(2) 0.005(2)
C(4) 0.041(3) 0.036(3) 0.033(3) -0.001(3) 0.007(3) 0.005(3)
C(5) 0.041(3) 0.029(3) 0.040(3) 0.002(3) 0.005(3) 0.006(3)
C(7) 0.069(5) 0.038(4) 0.051(4) 0.005(3) 0.008(4) 0.006(3)
C(8) 0.069(5) 0.037(4) 0.052(4) -0.006(3) 0.005(4) 0.008(3)
C(9) 0.085(4) 0.035(3) 0.060(4) -0.001(3) 0.017(3) 0.007(3)
C(11) 0.048(4) 0.040(3) 0.026(3) -0.002(3) 0.007(3) 0.002(3)
C(13) 0.042(3) 0.034(3) 0.035(3) 0.002(3) 0.006(3) 0.005(3)
C(14) 0.040(3) 0.033(3) 0.038(3) 0.004(3) 0.006(3) 0.007(3)
C(16) 0.154(9) 0.051(5) 0.056(5) 0.033(5) 0.004(5) 0.008(4)
C(17) 0.144(8) 0.045(4) 0.056(5) 0.009(5) -0.013(5) 0.004(4)
C(18) 0.053(2) 0.029(2) 0.049(2) 0.008(2) 0.012(2) 0.011(2)

loop_
_atom_type_symbol
_atom_type_description
_atom_type_scat_dispersion_real
_atom_type_scat_dispersion_imag
_atom_type_scat_source
C C 0.003 0.002
;International Tables for Crystallography 
(1992, Vol. C, Tables 4.2.6.8 and 6.1.1.1) 
;
H H 0.000 0.000
;International Tables for Crystallography 
(1992, Vol. C, Table 6.1.1.2) 
;
S S 0.125 0.123
;International Tables for Crystallography 
(1992, Vol. C, Tables 4.2.6.8 and 6.1.1.1) 
;
Se Se -0.093 2.226
;International Tables for Crystallography 
(1992, Vol. C, Tables 4.2.6.8 and 6.1.1.1) 
;
As As 0.050 2.006
;International Tables for Crystallography 
(1992, Vol. C, Tables 4.2.6.8 and 6.1.1.1) 
;
F F 0.017 0.010
;International Tables for Crystallography 
(1992, Vol. C, Tables 4.2.6.8 and 6.1.1.1) 
;

loop_
_geom_angle_atom_site_label_1
_geom_angle_atom_site_label_2
_geom_angle_atom_site_label_3
_geom_angle
_geom_angle_site_symmetry_1
_geom_angle_site_symmetry_2
_geom_angle_site_symmetry_3
_geom_angle_publ_flag
C(2) Se(1) C(5) 93.5(2) 1_555 1_555 1_555 yes
C(2) Se(3) C(4) 94.5(2) 1_555 1_555 1_555 yes
C(11) Se(10) C(14) 93.7(2) 1_555 1_555 1_555 yes
C(11) Se(12) C(13) 94.0(2) 1_555 1_555 1_555 yes
F(20) As(19) F(20) 180.0 1_555 1_555 2_555 yes
F(20) As(19) F(21) 89.9(2) 1_555 1_555 1_555 yes
F(20) As(19) F(21) 90.1(2) 1_555 1_555 2_555 yes
F(20) As(19) F(22) 91.3(3) 1_555 1_555 1_555 yes
F(20) As(19) F(22) 88.7(3) 1_555 1_555 2_555 yes
F(20) As(19) F(21) 90.1(2) 2_555 1_555 1_555 yes
F(20) As(19) F(21) 89.9(2) 2_555 1_555 2_555 yes
F(20) As(19) F(22) 88.7(3) 2_555 1_555 1_555 yes
F(20) As(19) F(22) 91.3(3) 2_555 1_555 2_555 yes
F(21) As(19) F(21) 180.0 1_555 1_555 2_555 yes
F(21) As(19) F(22) 90.9(2) 1_555 1_555 1_555 yes
F(21) As(19) F(22) 89.1(2) 1_555 1_555 2_555 yes
F(21) As(19) F(22) 89.1(2) 2_555 1_555 1_555 yes
F(21) As(19) F(22) 90.9(2) 2_555 1_555 2_555 yes
F(22) As(19) F(22) 180.0 1_555 1_555 2_555 yes
C(5) S(6) C(7) 100.9(3) 1_555 1_555 1_555 yes
C(14) S(15) C(16) 99.9(3) 1_555 1_555 1_555 yes
Se(1) C(2) Se(3) 114.4(3) 1_555 1_555 1_555 yes
Se(1) C(2) C(11) 122.3(4) 1_555 1_555 1_555 yes
Se(3) C(2) C(11) 123.3(4) 1_555 1_555 1_555 yes
Se(3) C(4) C(5) 117.6(4) 1_555 1_555 1_555 yes
Se(3) C(4) C(9) 114.9(4) 1_555 1_555 1_555 yes
C(5) C(4) C(9) 127.4(4) 1_555 1_555 1_555 yes
Se(1) C(5) S(6) 113.4(3) 1_555 1_555 1_555 yes
Se(1) C(5) C(4) 119.8(4) 1_555 1_555 1_555 yes
S(6) C(5) C(4) 126.8(4) 1_555 1_555 1_555 yes
S(6) C(7) C(8) 112.9(4) 1_555 1_555 1_555 yes
C(7) C(8) C(9) 112.7(5) 1_555 1_555 1_555 yes
C(4) C(9) C(8) 106.3(4) 1_555 1_555 1_555 yes
Se(10) C(11) Se(12) 114.4(3) 1_555 1_555 1_555 yes
Se(10) C(11) C(2) 121.9(4) 1_555 1_555 1_555 yes
Se(12) C(11) C(2) 123.7(4) 1_555 1_555 1_555 yes
Se(12) C(13) C(14) 118.5(4) 1_555 1_555 1_555 yes
Se(12) C(13) C(18) 112.6(3) 1_555 1_555 1_555 yes
C(14) C(13) C(18) 128.9(4) 1_555 1_555 1_555 yes
Se(10) C(14) S(15) 112.5(3) 1_555 1_555 1_555 yes
Se(10) C(14) C(13) 119.4(4) 1_555 1_555 1_555 yes
S(15) C(14) C(13) 128.1(4) 1_555 1_555 1_555 yes
S(15) C(16) C(17) 122.3(6) 1_555 1_555 1_555 yes
C(16) C(17) C(18) 123.4(6) 1_555 1_555 1_555 yes
C(13) C(18) C(17) 102.2(4) 1_555 1_555 1_555 yes

loop_
_geom_bond_atom_site_label_1
_geom_bond_atom_site_label_2
_geom_bond_distance
_geom_bond_site_symmetry_1
_geom_bond_site_symmetry_2
_geom_bond_publ_flag
Se(1) C(2) 1.884(5) 1_555 1_555 yes
Se(1) C(5) 1.891(5) 1_555 1_555 yes
Se(3) C(2) 1.869(5) 1_555 1_555 yes
Se(3) C(4) 1.896(5) 1_555 1_555 yes
Se(10) C(11) 1.880(5) 1_555 1_555 yes
Se(10) C(14) 1.882(5) 1_555 1_555 yes
Se(12) C(11) 1.870(5) 1_555 1_555 yes
Se(12) C(13) 1.888(5) 1_555 1_555 yes
As(19) F(20) 1.635(4) 1_555 1_555 yes
As(19) F(20) 1.635(4) 1_555 2_555 yes
As(19) F(21) 1.696(4) 1_555 1_555 yes
As(19) F(21) 1.696(4) 1_555 2_555 yes
As(19) F(22) 1.645(5) 1_555 1_555 yes
As(19) F(22) 1.645(5) 1_555 2_555 yes
S(6) C(5) 1.728(5) 1_555 1_555 yes
S(6) C(7) 1.808(6) 1_555 1_555 yes
S(15) C(14) 1.721(5) 1_555 1_555 yes
S(15) C(16) 1.743(7) 1_555 1_555 yes
C(2) C(11) 1.342(7) 1_555 1_555 yes
C(4) C(5) 1.335(7) 1_555 1_555 yes
C(4) C(9) 1.582(7) 1_555 1_555 yes
C(7) C(8) 1.515(8) 1_555 1_555 yes
C(8) C(9) 1.583(7) 1_555 1_555 yes
C(13) C(14) 1.329(7) 1_555 1_555 yes
C(13) C(18) 1.680(6) 1_555 1_555 yes
C(16) C(17) 1.367(10) 1_555 1_555 yes
C(17) C(18) 1.647(7) 1_555 1_555 yes

loop_
_geom_contact_atom_site_label_1
_geom_contact_atom_site_label_2
_geom_contact_distance
_geom_contact_site_symmetry_1
_geom_contact_site_symmetry_2
_geom_contact_publ_flag
Se(3) S(6) 3.543(2) 1_555 1_556 ?
F(20) C(7) 3.194(8) 1_555 2_554 ?
F(20) C(9) 3.252(8) 1_555 2_555 ?
F(20) C(8) 3.343(8) 1_555 2_554 ?
F(20) C(7) 3.581(9) 1_555 1_656 ?
F(21) C(8) 3.310(8) 1_555 2_555 ?
F(21) C(17) 3.321(7) 1_555 2_545 ?
F(21) C(16) 3.392(8) 1_555 2_545 ?
F(22) C(18) 3.308(6) 1_555 2_544 ?
F(22) C(16) 3.514(9) 1_555 2_545 ?
F(22) C(17) 3.525(9) 1_555 2_544 ?
